data_4304284
loop_
_publ_author_name
'Shane G. Telfer'
'Nyree D. Parker'
'Reiko Kuroda'
'Takunori Harada'
'Julie Lefebvre'
'Daniel B. Leznoff'

_publ_section_title
;
Helicates, Boxes, and Polymers from Simple Pyridine-Alcohol Ligands: the
Impact of the Identity of the Transition Metal Ion
;
_journal_name_full 'Inorganic Chemistry'
_journal_page_first 209
_journal_page_last 218
_journal_paper_doi 10.1021/ic701757e
_journal_volume 47
_journal_year 2008
_chemical_formula_sum 'C7 H8 Cl N O Zn'
_chemical_formula_weight 222.96
_chemical_name_systematic
; 
 ? 
;
_space_group_IT_number 19
_symmetry_cell_setting orthorhombic
_symmetry_space_group_name_Hall 'P 2ac 2ab'
_symmetry_space_group_name_H-M 'P 21 21 21'
_atom_sites_solution_hydrogens geom
_atom_sites_solution_primary direct
_atom_sites_solution_secondary difmap
_audit_creation_method SHELXL-97
_cell_angle_alpha 90.00
_cell_angle_beta 90.00
_cell_angle_gamma 90.00
_cell_formula_units_Z 4
_cell_length_a 5.0670(6)
_cell_length_b 9.1795(10)
_cell_length_c 18.293(2)
_cell_measurement_reflns_used 5197
_cell_measurement_temperature 200(2)
_cell_measurement_theta_max 27.92
_cell_measurement_theta_min 2.23
_cell_volume 850.85(17)
_computing_cell_refinement 'Bruker XSCANS'
_computing_data_collection 'Bruker XSCANS'
_computing_data_reduction 'Bruker SHELXTL'
_computing_molecular_graphics 'Bruker SHELXTL'
_computing_publication_material 'Bruker SHELXTL'
_computing_structure_refinement 'SHELXL-97 (Sheldrick, 1997)'
_computing_structure_solution 'Bruker SHELXTL'
_diffrn_ambient_temperature 200(2)
_diffrn_measured_fraction_theta_full 0.974
_diffrn_measured_fraction_theta_max 0.974
_diffrn_measurement_device_type 'Bruker P4'
_diffrn_measurement_method '\w scans'
_diffrn_radiation_monochromator graphite
_diffrn_radiation_source 'fine-focus sealed tube'
_diffrn_radiation_type MoK\a
_diffrn_radiation_wavelength 0.71073
_diffrn_reflns_av_R_equivalents 0.0296
_diffrn_reflns_av_sigmaI/netI 0.0328
_diffrn_reflns_limit_h_max 6
_diffrn_reflns_limit_h_min -6
_diffrn_reflns_limit_k_max 11
_diffrn_reflns_limit_k_min -11
_diffrn_reflns_limit_l_max 23
_diffrn_reflns_limit_l_min -21
_diffrn_reflns_number 5197
_diffrn_reflns_theta_full 27.92
_diffrn_reflns_theta_max 27.92
_diffrn_reflns_theta_min 2.23
_exptl_absorpt_coefficient_mu 3.138
_exptl_absorpt_correction_T_max 0.8589
_exptl_absorpt_correction_T_min 0.2546
_exptl_absorpt_correction_type empirical
_exptl_absorpt_process_details SADABS
_exptl_crystal_colour needle
_exptl_crystal_density_diffrn 1.741
_exptl_crystal_density_method 'not measured'
_exptl_crystal_description colourless
_exptl_crystal_F_000 448
_exptl_crystal_size_max 0.60
_exptl_crystal_size_mid 0.05
_exptl_crystal_size_min 0.05
_refine_diff_density_max 2.166
_refine_diff_density_min -0.280
_refine_diff_density_rms 0.112
_refine_ls_abs_structure_details 'Flack H D (1983), Acta Cryst. A39, 876-881'
_refine_ls_abs_structure_Flack 0.494(16)
_refine_ls_extinction_method none
_refine_ls_goodness_of_fit_ref 1.039
_refine_ls_hydrogen_treatment fixed
_refine_ls_matrix_type full
_refine_ls_number_parameters 102
_refine_ls_number_reflns 1938
_refine_ls_number_restraints 0
_refine_ls_restrained_S_all 1.039
_refine_ls_R_factor_all 0.0325
_refine_ls_R_factor_gt 0.0310
_refine_ls_shift/su_max 0.017
_refine_ls_shift/su_mean 0.001
_refine_ls_structure_factor_coef Fsqd
_refine_ls_weighting_details 'calc w=1/[\s^2^(Fo^2^)+(0.0516P)^2^+0.0000P] where P=(Fo^2^+2Fc^2^)/3'
_refine_ls_weighting_scheme calc
_refine_ls_wR_factor_gt 0.0740
_refine_ls_wR_factor_ref 0.0744
_reflns_number_gt 1832
_reflns_number_total 1938
_reflns_threshold_expression >2sigma(I)
_cod_data_source_file ic701757e-file012_6.cif
_cod_data_source_block '[Zn(1-H)Cl]'
_cod_original_cell_volume 850.83(17)
_cod_database_code 4304284

loop_
_symmetry_equiv_pos_as_xyz
'x, y, z'
'-x+1/2, -y, z+1/2'
'x+1/2, -y+1/2, -z'
'-x, y+1/2, -z+1/2'

loop_
_atom_site_label
_atom_site_type_symbol
_atom_site_fract_x
_atom_site_fract_y
_atom_site_fract_z
_atom_site_U_iso_or_equiv
_atom_site_adp_type
_atom_site_occupancy
_atom_site_symmetry_multiplicity
_atom_site_calc_flag
_atom_site_refinement_flags
_atom_site_disorder_assembly
_atom_site_disorder_group
Zn1 Zn 0.87652(7) 0.22221(3) 0.062796(16) 0.01544(11) Uani 1 1 d . . .
Cl2 Cl 0.72703(16) 0.03273(8) 0.12493(4) 0.02182(17) Uani 1 1 d . . .
O3 O 1.1258(5) 0.1542(2) -0.00962(10) 0.0187(4) Uani 1 1 d . . .
C4 C 1.1814(6) 0.0035(3) -0.01429(16) 0.0172(6) Uani 1 1 d . . .
H4A H 1.0200 -0.0487 -0.0255 0.021 Uiso 1 1 calc R . .
H4B H 1.2447 -0.0306 0.0327 0.021 Uiso 1 1 calc R . .
C5 C 1.3853(6) -0.0300(3) -0.07199(14) 0.0161(5) Uani 1 1 d . . .
C6 C 1.4525(7) -0.1733(3) -0.08924(17) 0.0200(7) Uani 1 1 d . . .
H6 H 1.3713 -0.2508 -0.0655 0.024 Uiso 1 1 calc R . .
C7 C 1.6409(7) -0.1982(3) -0.14196(15) 0.0226(6) Uani 1 1 d . . .
H7 H 1.6905 -0.2929 -0.1536 0.027 Uiso 1 1 calc R . .
C8 C 1.7562(7) -0.0812(3) -0.17748(17) 0.0222(7) Uani 1 1 d . . .
H8 H 1.8839 -0.0968 -0.2132 0.027 Uiso 1 1 calc R . .
C9 C 1.6798(6) 0.0594(3) -0.15947(16) 0.0189(7) Uani 1 1 d . . .
C10 C 1.7919(7) 0.1905(3) -0.19743(18) 0.0238(7) Uani 1 1 d . . .
H10A H 1.6505 0.2504 -0.2152 0.036 Uiso 1 1 calc R . .
H10B H 1.8997 0.1595 -0.2377 0.036 Uiso 1 1 calc R . .
H10C H 1.8973 0.2454 -0.1636 0.036 Uiso 1 1 calc R . .
N11 N 0.9976(6) 0.4164(3) 0.10642(13) 0.0164(5) Uani 1 1 d . . .

loop_
_atom_site_aniso_label
_atom_site_aniso_U_11
_atom_site_aniso_U_22
_atom_site_aniso_U_33
_atom_site_aniso_U_23
_atom_site_aniso_U_13
_atom_site_aniso_U_12
Zn1 0.02065(18) 0.00754(16) 0.01813(17) 0.00040(13) 0.00068(15) 0.00108(13)
Cl2 0.0311(4) 0.0099(3) 0.0244(4) 0.0030(3) 0.0078(3) 0.0020(3)
O3 0.0233(11) 0.0080(9) 0.0246(10) 0.0010(8) 0.0054(11) 0.0016(9)
C4 0.0243(17) 0.0083(12) 0.0190(14) 0.0000(10) 0.0028(11) 0.0000(11)
C5 0.0195(13) 0.0119(12) 0.0169(13) -0.0003(10) -0.0032(13) -0.0006(12)
C6 0.0309(18) 0.0093(12) 0.0198(13) 0.0012(11) 0.0006(12) -0.0008(12)
C7 0.0319(17) 0.0108(14) 0.0251(14) -0.0027(11) -0.0028(14) 0.0018(13)
C8 0.0291(18) 0.0191(14) 0.0184(15) -0.0034(13) 0.0027(13) 0.0006(13)
C9 0.0243(17) 0.0146(14) 0.0177(14) -0.0017(11) -0.0012(12) -0.0030(12)
C10 0.0329(17) 0.0144(14) 0.0242(15) -0.0008(12) 0.0063(13) -0.0033(13)
N11 0.0210(13) 0.0112(11) 0.0170(12) 0.0000(9) 0.0015(10) 0.0011(11)

loop_
_atom_type_symbol
_atom_type_description
_atom_type_scat_dispersion_real
_atom_type_scat_dispersion_imag
_atom_type_scat_source
C C 0.0033 0.0016 'International Tables Vol C Tables 4.2.6.8 and 6.1.1.4'
H H 0.0000 0.0000 'International Tables Vol C Tables 4.2.6.8 and 6.1.1.4'
Cl Cl 0.1484 0.1585 'International Tables Vol C Tables 4.2.6.8 and 6.1.1.4'
Zn Zn 0.2839 1.4301 'International Tables Vol C Tables 4.2.6.8 and 6.1.1.4'
O O 0.0106 0.0060 'International Tables Vol C Tables 4.2.6.8 and 6.1.1.4'
N N 0.0061 0.0033 'International Tables Vol C Tables 4.2.6.8 and 6.1.1.4'

loop_
_geom_angle_atom_site_label_1
_geom_angle_atom_site_label_2
_geom_angle_atom_site_label_3
_geom_angle
_geom_angle_site_symmetry_1
_geom_angle_site_symmetry_3
_geom_angle_publ_flag
O3 Zn1 O3 105.66(4) . 3_455 ?
O3 Zn1 N11 110.63(10) . . ?
O3 Zn1 N11 83.32(9) 3_455 . ?
O3 Zn1 Cl2 108.78(6) . . ?
O3 Zn1 Cl2 119.21(7) 3_455 . ?
N11 Zn1 Cl2 125.95(7) . . ?
C4 O3 Zn1 119.15(18) . . ?
C4 O3 Zn1 114.01(18) . 3 ?
Zn1 O3 Zn1 125.18(10) . 3 ?
O3 C4 C5 112.2(2) . . ?
N11 C5 C6 121.5(3) 3 . ?
N11 C5 C4 117.4(2) 3 . ?
C6 C5 C4 121.2(3) . . ?
C7 C6 C5 119.0(3) . . ?
C6 C7 C8 119.5(3) . . ?
C7 C8 C9 119.5(3) . . ?
N11 C9 C8 120.8(3) 3 . ?
N11 C9 C10 117.2(3) 3 . ?
C8 C9 C10 122.0(3) . . ?
C5 N11 C9 119.8(3) 3_455 3_455 ?
C5 N11 Zn1 111.5(2) 3_455 . ?
C9 N11 Zn1 128.6(2) 3_455 . ?

loop_
_geom_bond_atom_site_label_1
_geom_bond_atom_site_label_2
_geom_bond_distance
_geom_bond_site_symmetry_2
_geom_bond_publ_flag
Zn1 O3 1.934(2) . ?
Zn1 O3 1.961(2) 3_455 ?
Zn1 N11 2.047(2) . ?
Zn1 Cl2 2.2115(8) . ?
O3 C4 1.414(3) . ?
O3 Zn1 1.961(2) 3 ?
C4 C5 1.508(4) . ?
C5 N11 1.344(4) 3 ?
C5 C6 1.395(4) . ?
C6 C7 1.376(4) . ?
C7 C8 1.385(4) . ?
C8 C9 1.388(4) . ?
C9 N11 1.358(4) 3 ?
C9 C10 1.501(4) . ?
N11 C5 1.344(4) 3_455 ?
N11 C9 1.358(4) 3_455 ?
